data_4501176
loop_
_publ_author_name
'Amghouz, Zakariae'
'Garc\'ia-Granda, Santiago'
'Garc\'ia, Jos\'e R.'
'Clearfield, Abraham'
'Valiente, Rafael'

_publ_section_title
;
 Organic--Inorganic Hybrids Assembled from Lanthanide and
 1,4-Phenylenebis(phosphonate)
;
_journal_issue 12
_journal_name_full 'Crystal Growth &amp; Design'
_journal_page_first 5289
_journal_paper_doi 10.1021/cg2008254
_journal_volume 11
_journal_year 2011
_chemical_formula_moiety 'C6 H5 O6 P2 Pr'
_chemical_formula_sum 'C6 H5 O6 P2 Pr'
_chemical_formula_weight 375.95
_chemical_name_systematic
;
 ?
;
_space_group_IT_number 15
_symmetry_cell_setting monoclinic
_symmetry_space_group_name_Hall '-C 2yc'
_symmetry_space_group_name_H-M 'C 1 2/c 1'
_atom_sites_solution_hydrogens geom
_atom_sites_solution_primary direct
_atom_sites_solution_secondary difmap
_cell_angle_alpha 90
_cell_angle_beta 108.522(11)
_cell_angle_gamma 90
_cell_formula_units_Z 4
_cell_length_a 5.6060(4)
_cell_length_b 20.251(7)
_cell_length_c 8.2740(6)
_cell_measurement_reflns_used 801
_cell_measurement_temperature 296(2)
_cell_measurement_theta_max 21.26
_cell_measurement_theta_min 3.97
_cell_volume 890.7(3)
_computing_cell_refinement 'Bruker SAINT'
_computing_data_collection 'Bruker APEX2'
_computing_data_reduction 'Bruker SAINT'
_computing_structure_refinement 'SHELXL-97 (Sheldrick, 1997)'
_computing_structure_solution 'SHELXS-97 (Sheldrick, 1990)'
_diffrn_ambient_temperature 296(2)
_diffrn_measured_fraction_theta_full 0.983
_diffrn_measured_fraction_theta_max 0.983
_diffrn_measurement_device_type 'Bruker APEX-II CCD'
_diffrn_measurement_method '\f and \w scans'
_diffrn_radiation_monochromator graphite
_diffrn_radiation_source 'sealed tube'
_diffrn_radiation_type MoK\a
_diffrn_radiation_wavelength 0.71073
_diffrn_reflns_av_R_equivalents 0.1152
_diffrn_reflns_av_unetI/netI 0.114
_diffrn_reflns_limit_h_max 7
_diffrn_reflns_limit_h_min -7
_diffrn_reflns_limit_k_max 25
_diffrn_reflns_limit_k_min -25
_diffrn_reflns_limit_l_max 10
_diffrn_reflns_limit_l_min -10
_diffrn_reflns_number 4543
_diffrn_reflns_theta_full 27.1
_diffrn_reflns_theta_max 27.1
_diffrn_reflns_theta_min 2.01
_exptl_absorpt_coefficient_mu 5.833
_exptl_absorpt_correction_T_max 1.0000
_exptl_absorpt_correction_T_min 0.3984
_exptl_absorpt_correction_type refdelf
_exptl_absorpt_process_details
;
        Parkin S,Moezzi B & Hope H, (1995) J. Appl. Cryst. 28, 53-56
        Cubic fit to sin(theta)/lambda - 24 parameters
;
_exptl_crystal_colour green
_exptl_crystal_density_diffrn 2.804
_exptl_crystal_density_method 'not measured'
_exptl_crystal_description lamellar
_exptl_crystal_F_000 712
_exptl_crystal_size_max 0.224
_exptl_crystal_size_mid 0.093
_exptl_crystal_size_min 0.058
_refine_diff_density_max 1.449
_refine_diff_density_min -1.914
_refine_diff_density_rms 0.341
_refine_ls_extinction_method none
_refine_ls_goodness_of_fit_ref 1.053
_refine_ls_hydrogen_treatment mixed
_refine_ls_matrix_type full
_refine_ls_number_parameters 85
_refine_ls_number_reflns 971
_refine_ls_number_restraints 5
_refine_ls_restrained_S_all 1.051
_refine_ls_R_factor_all 0.112
_refine_ls_R_factor_gt 0.0541
_refine_ls_shift/su_max 0
_refine_ls_shift/su_mean 0
_refine_ls_structure_factor_coef Fsqd
_refine_ls_weighting_details 'calc w=1/[\s^2^(Fo^2^)+(0.0779P)^2^+0.0000P] where P=(Fo^2^+2Fc^2^)/3'
_refine_ls_weighting_scheme calc
_refine_ls_wR_factor_gt 0.1222
_refine_ls_wR_factor_ref 0.1507
_reflns_number_gt 636
_reflns_number_total 971
_reflns_threshold_expression >2sigma(I)
_cod_data_source_file cg2008254_si_002.cif
_cod_data_source_block Pr(HBDP)
_cod_original_sg_symbol_H-M 'C 2/c'
_cod_database_code 4501176

loop_
_symmetry_equiv_pos_as_xyz
'x, y, z'
'-x, y, -z+1/2'
'x+1/2, y+1/2, z'
'-x+1/2, y+1/2, -z+1/2'
'-x, -y, -z'
'x, -y, z-1/2'
'-x+1/2, -y+1/2, -z'
'x+1/2, -y+1/2, z-1/2'

loop_
_atom_site_label
_atom_site_type_symbol
_atom_site_fract_x
_atom_site_fract_y
_atom_site_fract_z
_atom_site_U_iso_or_equiv
_atom_site_adp_type
_atom_site_occupancy
_atom_site_symmetry_multiplicity
_atom_site_calc_flag
_atom_site_refinement_flags
Pr1 Pr 0 0.23324(6) 0.25 0.0237(4) Uani 1 2 d S
P1 P -0.1284(6) 0.34488(16) 0.4910(4) 0.0212(8) Uani 1 1 d .
O1 O 0.2677(16) 0.3259(4) 0.2004(11) 0.024(2) Uani 1 1 d D
O2 O 0.3875(15) 0.1975(4) 0.4638(11) 0.0244(19) Uani 1 1 d .
O3 O -0.2002(17) 0.1651(4) 0.4012(12) 0.027(2) Uani 1 1 d .
C2 C 0.163(3) 0.4571(12) 0.619(3) 0.030(5) Uani 0.533(18) 1 d PD
H2 H 0.2706 0.4292 0.6983 0.036 Uiso 0.533(18) 1 calc PR
C3 C -0.214(4) 0.4745(12) 0.379(3) 0.031(7) Uani 0.533(18) 1 d PD
H3 H -0.3576 0.4576 0.2988 0.038 Uiso 0.533(18) 1 calc PR
C2A C 0.171(3) 0.4548(13) 0.476(3) 0.018(6) Uani 0.467(18) 1 d PD
H2A H 0.2895 0.4247 0.4647 0.021 Uiso 0.467(18) 1 calc PR
C3A C -0.216(4) 0.4786(11) 0.529(4) 0.030(5) Uani 0.467(18) 1 d PD
H3A H -0.3583 0.4643 0.5538 0.036 Uiso 0.467(18) 1 calc PR
C1 C -0.0513(19) 0.4320(6) 0.4979(15) 0.021(3) Uani 1 1 d D
H1O H 0.447(14) 0.340(10) 0.23(5) 0.032 Uiso 0.5 1 d PD

loop_
_atom_site_aniso_label
_atom_site_aniso_U_11
_atom_site_aniso_U_22
_atom_site_aniso_U_33
_atom_site_aniso_U_23
_atom_site_aniso_U_13
_atom_site_aniso_U_12
Pr1 0.0231(5) 0.0239(6) 0.0236(6) 0 0.0069(4) 0
P1 0.0206(17) 0.0188(17) 0.0234(18) -0.0003(14) 0.0061(14) -0.0003(13)
O1 0.021(5) 0.028(5) 0.021(5) -0.002(4) 0.003(4) -0.005(4)
O2 0.027(5) 0.024(5) 0.020(5) 0.004(4) 0.005(4) 0.004(4)
O3 0.031(5) 0.020(5) 0.026(5) -0.005(4) 0.005(4) -0.007(4)
C2 0.018(9) 0.027(11) 0.043(13) 0.023(10) 0.007(9) 0.009(8)
C3 0.022(13) 0.039(17) 0.035(16) -0.005(13) 0.013(11) 0.009(11)
C2A 0.012(11) 0.027(15) 0.014(13) 0.000(12) 0.004(10) -0.010(11)
C3A 0.018(9) 0.027(11) 0.043(13) 0.023(10) 0.007(9) 0.009(8)
C1 0.013(6) 0.032(8) 0.023(7) -0.003(6) 0.011(5) -0.003(5)

loop_
_atom_type_symbol
_atom_type_description
_atom_type_scat_dispersion_real
_atom_type_scat_dispersion_imag
_atom_type_scat_source
C C 0.0033 0.0016 'International Tables Vol C Tables 4.2.6.8 and 6.1.1.4'
H H 0 0 'International Tables Vol C Tables 4.2.6.8 and 6.1.1.4'
O O 0.0106 0.006 'International Tables Vol C Tables 4.2.6.8 and 6.1.1.4'
P P 0.1023 0.0942 'International Tables Vol C Tables 4.2.6.8 and 6.1.1.4'
Pr Pr -0.218 2.8214 'International Tables Vol C Tables 4.2.6.8 and 6.1.1.4'

loop_
_geom_angle_atom_site_label_1
_geom_angle_atom_site_label_2
_geom_angle_atom_site_label_3
_geom_angle
_geom_angle_site_symmetry_1
_geom_angle_site_symmetry_3
O3 Pr1 O3 108.8(4) 2 .
O3 Pr1 O2 75.4(3) 2 .
O3 Pr1 O2 84.6(3) . .
O3 Pr1 O2 84.6(3) 2 2
O3 Pr1 O2 75.4(3) . 2
O2 Pr1 O2 145.4(4) . 2
O3 Pr1 O1 158.0(3) 2 2
O3 Pr1 O1 86.6(3) . 2
O2 Pr1 O1 122.9(3) . 2
O2 Pr1 O1 84.2(3) 2 2
O3 Pr1 O1 86.6(3) 2 .
O3 Pr1 O1 158.0(3) . .
O2 Pr1 O1 84.2(3) . .
O2 Pr1 O1 122.9(3) 2 .
O1 Pr1 O1 83.6(4) 2 .
O3 Pr1 O2 139.6(3) 2 7_556
O3 Pr1 O2 81.6(3) . 7_556
O2 Pr1 O2 66.7(3) . 7_556
O2 Pr1 O2 135.3(3) 2 7_556
O1 Pr1 O2 56.3(3) 2 7_556
O1 Pr1 O2 76.5(3) . 7_556
O3 Pr1 O2 81.6(3) 2 8_455
O3 Pr1 O2 139.6(3) . 8_455
O2 Pr1 O2 135.3(3) . 8_455
O2 Pr1 O2 66.7(3) 2 8_455
O1 Pr1 O2 76.5(3) 2 8_455
O1 Pr1 O2 56.3(3) . 8_455
O2 Pr1 O2 116.1(4) 7_556 8_455
O3 Pr1 P1 81.2(2) 2 2
O3 Pr1 P1 164.8(2) . 2
O2 Pr1 P1 109.4(2) . 2
O2 Pr1 P1 94.7(2) 2 2
O1 Pr1 P1 80.9(2) 2 2
O1 Pr1 P1 28.3(2) . 2
O2 Pr1 P1 98.28(19) 7_556 2
O2 Pr1 P1 28.11(18) 8_455 2
O3 Pr1 P1 164.8(2) 2 .
O3 Pr1 P1 81.2(2) . .
O2 Pr1 P1 94.7(2) . .
O2 Pr1 P1 109.4(2) 2 .
O1 Pr1 P1 28.3(2) 2 .
O1 Pr1 P1 80.9(2) . .
O2 Pr1 P1 28.11(18) 7_556 .
O2 Pr1 P1 98.27(19) 8_455 .
P1 Pr1 P1 91.60(12) 2 .
O3 P1 O2 116.9(5) 7_456 7_556
O3 P1 O1 110.7(5) 7_456 2
O2 P1 O1 103.0(5) 7_556 2
O3 P1 C1 107.5(5) 7_456 .
O2 P1 C1 110.6(5) 7_556 .
O1 P1 C1 107.9(5) 2 .
O3 P1 Pr1 125.0(4) 7_456 .
O2 P1 Pr1 54.1(3) 7_556 .
O1 P1 Pr1 49.3(3) 2 .
C1 P1 Pr1 126.9(4) . .
P1 O1 Pr1 102.4(4) 2 .
P1 O1 H1O 108(10) 2 .
Pr1 O1 H1O 142(10) . .
P1 O2 Pr1 148.4(5) 7_556 .
P1 O2 Pr1 97.8(4) 7_556 7_556
Pr1 O2 Pr1 113.3(3) . 7_556
P1 O3 Pr1 151.9(5) 7_456 .
C1 C2 C3 119.5(18) . 5_566
C1 C2 C3A 93.6(15) . 5_566
C1 C2 H2 120.2 . .
C3 C2 H2 120.2 5_566 .
C3A C2 H2 132.8 5_566 .
C1 C3 C2 120.5(19) . 5_566
C1 C3 C2A 95.7(16) . 5_566
C1 C3 H3 119.7 . .
C2 C3 H3 119.7 5_566 .
C2A C3 H3 131.4 5_566 .
C3A C2A C1 121(2) 5_566 .
C1 C2A C3 96.6(16) . 5_566
C3A C2A H2A 119.6 5_566 .
C1 C2A H2A 119.6 . .
C3 C2A H2A 128.8 5_566 .
C2A C3A C1 121(2) 5_566 .
C1 C3A C2 95.5(17) . 5_566
C2A C3A H3A 119.5 5_566 .
C1 C3A H3A 119.5 . .
C2 C3A H3A 133.2 5_566 .
C2A C1 C2 51.0(15) . .
C2A C1 C3A 118.0(18) . .
C2 C1 C3A 95.1(17) . .
C2A C1 C3 96.6(17) . .
C2 C1 C3 120.0(17) . .
C3A C1 C3 52.8(16) . .
C2A C1 P1 122.2(14) . .
C2 C1 P1 121.4(13) . .
C3A C1 P1 119.8(14) . .
C3 C1 P1 118.6(14) . .

loop_
_geom_bond_atom_site_label_1
_geom_bond_atom_site_label_2
_geom_bond_distance
_geom_bond_site_symmetry_2
Pr1 O3 2.370(9) 2
Pr1 O3 2.370(9) .
Pr1 O2 2.435(8) .
Pr1 O2 2.435(8) 2
Pr1 O1 2.516(9) 2
Pr1 O1 2.516(9) .
Pr1 O2 2.650(9) 7_556
Pr1 O2 2.650(9) 8_455
Pr1 P1 3.243(3) 2
Pr1 P1 3.243(3) .
P1 O3 1.519(10) 7_456
P1 O2 1.542(9) 7_556
P1 O1 1.574(9) 2
P1 C1 1.812(12) .
O1 P1 1.574(9) 2
O1 H1O 1.00(2) .
O2 P1 1.542(9) 7_556
O2 Pr1 2.650(9) 7_556
O3 P1 1.519(10) 7_456
C2 C1 1.392(10) .
C2 C3 1.41(3) 5_566
C2 H2 0.93 .
C3 C1 1.404(10) .
C3 C2 1.41(3) 5_566
C3 H3 0.93 .
C2A C3A 1.38(3) 5_566
C2A C1 1.392(10) .
C2A H2A 0.93 .
C3A C2A 1.38(3) 5_566
C3A C1 1.400(10) .
C3A H3A 0.93 .

loop_
_geom_torsion_atom_site_label_1
_geom_torsion_atom_site_label_2
_geom_torsion_atom_site_label_3
_geom_torsion_atom_site_label_4
_geom_torsion
_geom_torsion_site_symmetry_1
_geom_torsion_site_symmetry_4
O3 Pr1 P1 O3 -143.5(11) 2 7_456
O3 Pr1 P1 O3 -11.2(7) . 7_456
O2 Pr1 P1 O3 -95.0(5) . 7_456
O2 Pr1 P1 O3 59.8(5) 2 7_456
O1 Pr1 P1 O3 88.1(6) 2 7_456
O1 Pr1 P1 O3 -178.4(5) . 7_456
O2 Pr1 P1 O3 -100.0(6) 7_556 7_456
O2 Pr1 P1 O3 127.9(5) 8_455 7_456
P1 Pr1 P1 O3 155.3(5) 2 7_456
O3 Pr1 P1 O2 -43.5(9) 2 7_556
O3 Pr1 P1 O2 88.8(5) . 7_556
O2 Pr1 P1 O2 5.0(6) . 7_556
O2 Pr1 P1 O2 159.8(4) 2 7_556
O1 Pr1 P1 O2 -171.9(6) 2 7_556
O1 Pr1 P1 O2 -78.4(4) . 7_556
O2 Pr1 P1 O2 -132.1(4) 8_455 7_556
P1 Pr1 P1 O2 -104.7(4) 2 7_556
O3 Pr1 P1 O1 128.4(9) 2 2
O3 Pr1 P1 O1 -99.3(5) . 2
O2 Pr1 P1 O1 176.9(5) . 2
O2 Pr1 P1 O1 -28.3(5) 2 2
O1 Pr1 P1 O1 93.5(5) . 2
O2 Pr1 P1 O1 171.9(6) 7_556 2
O2 Pr1 P1 O1 39.8(5) 8_455 2
P1 Pr1 P1 O1 67.2(4) 2 2
O3 Pr1 P1 C1 46.4(10) 2 .
O3 Pr1 P1 C1 178.7(5) . .
O2 Pr1 P1 C1 94.9(5) . .
O2 Pr1 P1 C1 -110.3(5) 2 .
O1 Pr1 P1 C1 -81.9(6) 2 .
O1 Pr1 P1 C1 11.6(5) . .
O2 Pr1 P1 C1 90.0(6) 7_556 .
O2 Pr1 P1 C1 -42.1(5) 8_455 .
P1 Pr1 P1 C1 -14.7(4) 2 .
O3 Pr1 O1 P1 77.6(4) 2 2
O3 Pr1 O1 P1 -146.7(7) . 2
O2 Pr1 O1 P1 153.3(5) . 2
O2 Pr1 O1 P1 -3.7(6) 2 2
O1 Pr1 O1 P1 -82.6(4) 2 2
O2 Pr1 O1 P1 -139.4(5) 7_556 2
O2 Pr1 O1 P1 -4.6(4) 8_455 2
P1 Pr1 O1 P1 -111.0(4) . 2
O3 Pr1 O2 P1 -4.0(9) 2 7_556
O3 Pr1 O2 P1 107.1(10) . 7_556
O2 Pr1 O2 P1 52.7(9) 2 7_556
O1 Pr1 O2 P1 -170.5(9) 2 7_556
O1 Pr1 O2 P1 -92.0(10) . 7_556
O2 Pr1 O2 P1 -169.7(12) 7_556 7_556
O2 Pr1 O2 P1 -65.5(9) 8_455 7_556
P1 Pr1 O2 P1 -78.9(10) 2 7_556
P1 Pr1 O2 P1 -172.3(9) . 7_556
O3 Pr1 O2 Pr1 165.7(4) 2 7_556
O3 Pr1 O2 Pr1 -83.2(3) . 7_556
O2 Pr1 O2 Pr1 -137.6(3) 2 7_556
O1 Pr1 O2 Pr1 -0.8(5) 2 7_556
O1 Pr1 O2 Pr1 77.7(3) . 7_556
O2 Pr1 O2 Pr1 0.0000(10) 7_556 7_556
O2 Pr1 O2 Pr1 104.2(5) 8_455 7_556
P1 Pr1 O2 Pr1 90.8(3) 2 7_556
P1 Pr1 O2 Pr1 -2.6(3) . 7_556
O3 Pr1 O3 P1 -172.1(14) 2 7_456
O2 Pr1 O3 P1 115.4(12) . 7_456
O2 Pr1 O3 P1 -93.1(12) 2 7_456
O1 Pr1 O3 P1 -8.2(12) 2 7_456
O1 Pr1 O3 P1 55.4(17) . 7_456
O2 Pr1 O3 P1 48.2(12) 7_556 7_456
O2 Pr1 O3 P1 -72.7(13) 8_455 7_456
P1 Pr1 O3 P1 -42.6(18) 2 7_456
P1 Pr1 O3 P1 19.8(12) . 7_456
C3A C2A C1 C2 -78(3) 5_566 .
C3 C2A C1 C2 -40.1(15) 5_566 .
C3A C2A C1 C3A -5(4) 5_566 .
C3 C2A C1 C3A 32(2) 5_566 .
C3A C2A C1 C3 46(3) 5_566 .
C3 C2A C1 C3 83.4(17) 5_566 .
C3A C2A C1 P1 175.7(18) 5_566 .
C3 C2A C1 P1 -146.5(12) 5_566 .
C3 C2 C1 C2A 73(3) 5_566 .
C3A C2 C1 C2A 38.1(16) 5_566 .
C3 C2 C1 C3A -50(3) 5_566 .
C3A C2 C1 C3A -84.2(17) 5_566 .
C3 C2 C1 C3 0(3) 5_566 .
C3A C2 C1 C3 -35(2) 5_566 .
C3 C2 C1 P1 -179.5(17) 5_566 .
C3A C2 C1 P1 146.2(11) 5_566 .
C2A C3A C1 C2A 5(4) 5_566 .
C2 C3A C1 C2A 38(2) 5_566 .
C2A C3A C1 C2 54(3) 5_566 .
C2 C3A C1 C2 85.9(16) 5_566 .
C2A C3A C1 C3 -71(3) 5_566 .
C2 C3A C1 C3 -38.4(16) 5_566 .
C2A C3A C1 P1 -175.7(19) 5_566 .
C2 C3A C1 P1 -143.3(11) 5_566 .
C2 C3 C1 C2A -48(3) 5_566 .
C2A C3 C1 C2A -82.7(17) 5_566 .
C2 C3 C1 C2 0(4) 5_566 .
C2A C3 C1 C2 -34(2) 5_566 .
C2 C3 C1 C3A 72(3) 5_566 .
C2A C3 C1 C3A 37.6(16) 5_566 .
C2 C3 C1 P1 179.5(18) 5_566 .
C2A C3 C1 P1 144.9(11) 5_566 .
O3 P1 C1 C2A 153.1(14) 7_456 .
O2 P1 C1 C2A 24.4(16) 7_556 .
O1 P1 C1 C2A -87.5(15) 2 .
Pr1 P1 C1 C2A -35.5(16) . .
O3 P1 C1 C2 92.1(15) 7_456 .
O2 P1 C1 C2 -36.5(16) 7_556 .
O1 P1 C1 C2 -148.4(15) 2 .
Pr1 P1 C1 C2 -96.4(15) . .
O3 P1 C1 C3A -25.8(17) 7_456 .
O2 P1 C1 C3A -154.5(16) 7_556 .
O1 P1 C1 C3A 93.6(16) 2 .
Pr1 P1 C1 C3A 145.7(15) . .
O3 P1 C1 C3 -87.0(14) 7_456 .
O2 P1 C1 C3 144.3(13) 7_556 .
O1 P1 C1 C3 32.4(14) 2 .
Pr1 P1 C1 C3 84.5(14) . .
